data_4331994
loop_
_publ_author_name
'Kennedy, Alan R.'
'Kirkhouse, Jennifer B. A.'
'Whyte, Lynda'

_publ_section_title
;
 Supramolecuar Motifs in s-Block Metal-Bound Sulfonated Monoazo
 Dyes:&#x00A0; The Case of Orange G
;
_journal_issue 7
_journal_name_full 'Inorganic Chemistry'
_journal_page_first 2965
_journal_page_last 2971
_journal_paper_doi 10.1021/ic0520115
_journal_volume 45
_journal_year 2006
_chemical_formula_sum 'C16 H23.33 N2 Na2 O13.66 S2'
_chemical_formula_weight 572.44
_chemical_name_systematic
;
 ?
;
_space_group_IT_number 2
_symmetry_cell_setting triclinic
_symmetry_space_group_name_Hall '-P 1'
_symmetry_space_group_name_H-M 'P -1'
_atom_sites_solution_hydrogens geom
_atom_sites_solution_primary direct
_atom_sites_solution_secondary difmap
_audit_creation_method SHELXL-97
_cell_angle_alpha 73.488(2)
_cell_angle_beta 79.289(2)
_cell_angle_gamma 69.499(2)
_cell_formula_units_Z 2
_cell_length_a 8.9000(3)
_cell_length_b 10.4701(4)
_cell_length_c 13.7349(7)
_cell_measurement_temperature 123(2)
_cell_volume 1144.05(8)
_computing_data_collection 'DEnzo & Collect'
_computing_structure_refinement 'SHELXL-97 (Sheldrick, 1997)'
_computing_structure_solution SIR
_diffrn_ambient_temperature 123(2)
_diffrn_measured_fraction_theta_full 0.991
_diffrn_measured_fraction_theta_max 0.991
_diffrn_measurement_device_type 'Nonius Kappa CCD'
_diffrn_measurement_method 'omega and phi scans'
_diffrn_radiation_monochromator graphite
_diffrn_radiation_source 'fine-focus sealed tube'
_diffrn_radiation_type MoK\a
_diffrn_radiation_wavelength 0.71073
_diffrn_reflns_av_R_equivalents 0.0336
_diffrn_reflns_av_sigmaI/netI 0.0443
_diffrn_reflns_limit_h_max 10
_diffrn_reflns_limit_h_min -10
_diffrn_reflns_limit_k_max 12
_diffrn_reflns_limit_k_min -12
_diffrn_reflns_limit_l_max 16
_diffrn_reflns_limit_l_min -16
_diffrn_reflns_number 8232
_diffrn_reflns_theta_full 25.95
_diffrn_reflns_theta_max 25.95
_diffrn_reflns_theta_min 2.14
_diffrn_standards_decay_% 0
_diffrn_standards_number 0
_exptl_absorpt_coefficient_mu 0.346
_exptl_absorpt_correction_type none
_exptl_crystal_colour orange
_exptl_crystal_density_diffrn 1.662
_exptl_crystal_density_method 'not measured'
_exptl_crystal_description 'cut from mass'
_exptl_crystal_F_000 593
_exptl_crystal_size_max 0.25
_exptl_crystal_size_mid 0.15
_exptl_crystal_size_min 0.08
_refine_diff_density_max 0.394
_refine_diff_density_min -0.529
_refine_diff_density_rms 0.075
_refine_ls_extinction_method none
_refine_ls_goodness_of_fit_ref 1.089
_refine_ls_hydrogen_treatment mixed
_refine_ls_matrix_type full
_refine_ls_number_parameters 392
_refine_ls_number_reflns 4423
_refine_ls_number_restraints 0
_refine_ls_restrained_S_all 1.089
_refine_ls_R_factor_all 0.0571
_refine_ls_R_factor_gt 0.0452
_refine_ls_shift/su_max 0.002
_refine_ls_shift/su_mean 0.000
_refine_ls_structure_factor_coef Fsqd
_refine_ls_weighting_details 'calc w=1/[\s^2^(Fo^2^)+(0.0659P)^2^+0.7967P] where P=(Fo^2^+2Fc^2^)/3'
_refine_ls_weighting_scheme calc
_refine_ls_wR_factor_gt 0.1179
_refine_ls_wR_factor_ref 0.1275
_reflns_number_gt 3679
_reflns_number_total 4423
_reflns_threshold_expression I>2\s(I)
_cod_data_source_file ic0520115sup1.cif
_cod_data_source_block jen32
_cod_depositor_comments
;
The following automatic conversions were performed:

'_symmetry_cell_setting' value 'TRICLINIC' changed to 'triclinic'
according to /home/saulius/struct/CIF-dictionaries/cif_core.dic
dictionary named 'cif_core.dic' version 2.4.2 from 2011-04-26.

Automatic conversion script
Id: cif_fix_values 1891 2012-01-12 08:04:46Z andrius 
;
_cod_original_sg_symbol_H-M P-1
_cod_database_code 4331994

loop_
_symmetry_equiv_pos_as_xyz
'x, y, z'
'-x, -y, -z'

loop_
_atom_site_label
_atom_site_type_symbol
_atom_site_fract_x
_atom_site_fract_y
_atom_site_fract_z
_atom_site_U_iso_or_equiv
_atom_site_adp_type
_atom_site_occupancy
_atom_site_symmetry_multiplicity
_atom_site_calc_flag
_atom_site_refinement_flags
Na1 Na 0.28061(11) 0.30445(10) 0.79676(8) 0.0284(2) Uani 1 1 d .
Na2 Na 0.2473(3) 0.2255(3) 1.0634(2) 0.0245(6) Uani 0.33 1 d P
Na3 Na -0.0131(3) 0.1738(3) 0.9675(2) 0.0276(6) Uani 0.33 1 d P
Na4 Na 0.5122(3) 0.3608(3) 0.9687(2) 0.0240(6) Uani 0.33 1 d P
S1 S 0.42989(7) 0.35238(6) 0.22471(5) 0.02397(17) Uani 1 1 d .
S2 S 1.02780(7) -0.01614(6) 0.20920(5) 0.02615(17) Uani 1 1 d .
O1 O 0.3588(2) 0.46101(18) 0.28152(13) 0.0287(4) Uani 1 1 d .
O2 O 0.31481(19) 0.29555(19) 0.20479(14) 0.0301(4) Uani 1 1 d .
O3 O 0.5236(2) 0.40055(18) 0.13084(13) 0.0298(4) Uani 1 1 d .
O4 O 0.9756(2) -0.00018(19) 0.11124(13) 0.0308(4) Uani 1 1 d .
O5 O 1.0988(2) -0.16262(19) 0.26126(14) 0.0329(4) Uani 1 1 d .
O6 O 1.1315(2) 0.0668(2) 0.20397(15) 0.0342(4) Uani 1 1 d .
O7 O 0.32112(19) 0.22865(18) 0.64706(13) 0.0277(4) Uani 1 1 d .
O1W O -0.0076(2) 0.3573(2) 0.79614(16) 0.0390(5) Uani 1 1 d .
H1W H -0.0748 0.4368 0.7830 0.059 Uiso 1 1 d R
H2W H -0.0304 0.3011 0.7770 0.059 Uiso 1 1 d R
O2W O 0.2383(2) 0.43799(19) 0.92127(15) 0.0330(4) Uani 1 1 d .
H3W H 0.1793 0.5271 0.9181 0.049 Uiso 1 1 d R
H4W H 0.3189 0.4842 0.8983 0.049 Uiso 1 1 d R
O3W O 0.2841(2) 0.10165(19) 0.92513(15) 0.0325(4) Uani 1 1 d .
H5W H 0.3381 0.0150 0.9317 0.049 Uiso 1 1 d R
H6W H 0.2177 0.0471 0.9538 0.049 Uiso 1 1 d R
O4W O 0.5581(2) 0.29468(19) 0.79410(14) 0.0315(4) Uani 1 1 d .
H7W H 0.5718 0.3687 0.7750 0.047 Uiso 1 1 d R
H8W H 0.6561 0.2348 0.7669 0.047 Uiso 1 1 d R
O5W O 0.0168(19) 0.3249(11) 1.0646(11) 0.0152(18) Uani 0.33 1 d P
O6W O 0.4491(8) 0.1456(7) 1.0614(5) 0.0238(14) Uani 0.33 1 d P
O7W O -0.0398(7) 0.3004(6) 1.0192(5) 0.0313(12) Uani 0.33 1 d P
O8W O 0.8099(7) 0.2641(6) 0.9705(4) 0.0321(12) Uani 0.33 1 d P
O9W O 0.5430(7) 0.1935(6) 1.0134(5) 0.0331(13) Uani 0.33 1 d P
O10W O -0.2997(8) 0.2609(6) 0.9782(4) 0.0372(14) Uani 0.33 1 d P
O11W O 0.039(3) 0.322(2) 1.0811(16) 0.064(6) Uani 0.33 1 d P
O12W O 0.4155(8) 0.0954(9) 1.0970(6) 0.0406(18) Uani 0.33 1 d P
N1 N 0.2868(2) 0.2587(2) 0.43860(15) 0.0226(4) Uani 1 1 d .
N2 N 0.1555(2) 0.2990(2) 0.49714(17) 0.0234(4) Uani 1 1 d .
C1 C 0.5777(3) 0.2101(2) 0.29975(19) 0.0215(5) Uani 1 1 d .
C2 C 0.7160(3) 0.1505(2) 0.24101(19) 0.0228(5) Uani 1 1 d .
H2 H 0.7188 0.1777 0.1687 0.027 Uiso 1 1 calc R
C3 C 0.8507(3) 0.0513(2) 0.28663(19) 0.0218(5) Uani 1 1 d .
C4 C 0.8510(3) 0.0154(2) 0.39130(19) 0.0235(5) Uani 1 1 d .
H4 H 0.9452 -0.0481 0.4219 0.028 Uiso 1 1 calc R
C4A C 0.7127(3) 0.0723(2) 0.45268(19) 0.0217(5) Uani 1 1 d .
C5 C 0.7174(3) 0.0357(2) 0.56131(19) 0.0239(5) Uani 1 1 d .
H5 H 0.8135 -0.0286 0.5891 0.029 Uiso 1 1 calc R
C6 C 0.5918(3) 0.0882(2) 0.62551(19) 0.0247(5) Uani 1 1 d .
H6 H 0.6024 0.0644 0.6966 0.030 Uiso 1 1 calc R
C7 C 0.4413(3) 0.1804(2) 0.58681(19) 0.0235(5) Uani 1 1 d .
C8 C 0.4288(3) 0.2094(2) 0.47823(19) 0.0220(5) Uani 1 1 d .
C8A C 0.5704(3) 0.1659(2) 0.40782(18) 0.0207(5) Uani 1 1 d .
C9 C 0.0046(3) 0.3390(2) 0.45913(19) 0.0238(5) Uani 1 1 d .
C10 C -0.0068(3) 0.3296(2) 0.36244(19) 0.0250(5) Uani 1 1 d .
H10 H 0.0873 0.2944 0.3199 0.030 Uiso 1 1 calc R
C11 C -0.1588(3) 0.3728(2) 0.3289(2) 0.0262(5) Uani 1 1 d .
H11 H -0.1688 0.3673 0.2627 0.031 Uiso 1 1 calc R
C12 C -0.2965(3) 0.4241(3) 0.3913(2) 0.0279(6) Uani 1 1 d .
H12 H -0.3999 0.4544 0.3675 0.033 Uiso 1 1 calc R
C13 C -0.2819(3) 0.4306(3) 0.4886(2) 0.0297(6) Uani 1 1 d .
H13 H -0.3758 0.4643 0.5318 0.036 Uiso 1 1 calc R
C14 C -0.1315(3) 0.3884(3) 0.5230(2) 0.0261(5) Uani 1 1 d .
H14 H -0.1215 0.3931 0.5894 0.031 Uiso 1 1 calc R
H1N H 0.164(4) 0.296(3) 0.561(3) 0.036(8) Uiso 1 1 d .

loop_
_atom_site_aniso_label
_atom_site_aniso_U_11
_atom_site_aniso_U_22
_atom_site_aniso_U_33
_atom_site_aniso_U_23
_atom_site_aniso_U_13
_atom_site_aniso_U_12
Na1 0.0182(5) 0.0331(6) 0.0325(6) -0.0101(4) -0.0022(4) -0.0046(4)
Na2 0.0165(13) 0.0290(15) 0.0267(15) -0.0068(12) -0.0028(11) -0.0050(11)
Na3 0.0217(14) 0.0269(15) 0.0330(16) -0.0090(12) -0.0026(12) -0.0045(12)
Na4 0.0150(13) 0.0256(14) 0.0298(15) -0.0070(12) -0.0056(11) -0.0023(11)
S1 0.0143(3) 0.0243(3) 0.0266(3) -0.0041(2) -0.0029(2) 0.0009(2)
S2 0.0135(3) 0.0290(3) 0.0297(3) -0.0089(3) -0.0024(2) 0.0025(2)
O1 0.0213(8) 0.0231(9) 0.0317(10) -0.0052(7) -0.0005(7) 0.0029(7)
O2 0.0154(8) 0.0404(10) 0.0334(10) -0.0090(8) -0.0067(7) -0.0051(7)
O3 0.0215(9) 0.0265(9) 0.0306(10) -0.0020(7) 0.0002(7) 0.0005(7)
O4 0.0219(9) 0.0355(10) 0.0284(10) -0.0111(8) -0.0036(7) 0.0022(7)
O5 0.0226(9) 0.0294(10) 0.0349(10) -0.0072(8) -0.0050(7) 0.0067(7)
O6 0.0173(8) 0.0419(11) 0.0421(11) -0.0130(9) 0.0007(8) -0.0072(8)
O7 0.0176(8) 0.0324(10) 0.0291(9) -0.0096(8) -0.0007(7) -0.0021(7)
O1W 0.0224(9) 0.0374(11) 0.0528(13) -0.0073(9) -0.0069(8) -0.0050(8)
O2W 0.0251(9) 0.0274(9) 0.0467(12) -0.0097(8) -0.0064(8) -0.0063(7)
O3W 0.0239(9) 0.0250(9) 0.0447(11) -0.0048(8) -0.0059(8) -0.0043(7)
O4W 0.0169(8) 0.0335(10) 0.0405(11) -0.0075(8) -0.0024(7) -0.0049(7)
O5W 0.020(5) 0.014(3) 0.015(3) 0.001(2) -0.014(3) -0.007(3)
O6W 0.019(3) 0.025(3) 0.026(4) 0.001(3) 0.004(3) -0.015(2)
O7W 0.022(3) 0.028(3) 0.035(3) -0.004(2) 0.001(2) -0.001(2)
O8W 0.017(3) 0.034(3) 0.039(3) -0.007(2) -0.003(2) -0.001(2)
O9W 0.028(3) 0.025(3) 0.042(3) -0.009(2) -0.015(3) 0.004(2)
O10W 0.029(3) 0.040(3) 0.034(3) -0.011(3) -0.001(3) 0.000(3)
O11W 0.032(7) 0.084(9) 0.059(11) -0.009(6) -0.007(6) -0.003(5)
O12W 0.019(3) 0.058(6) 0.041(5) -0.017(4) -0.005(3) -0.002(3)
N1 0.0125(9) 0.0214(10) 0.0301(11) -0.0053(8) -0.0016(8) -0.0016(7)
N2 0.0138(9) 0.0257(11) 0.0275(12) -0.0070(9) -0.0028(8) -0.0013(8)
C1 0.0124(10) 0.0213(11) 0.0294(13) -0.0073(10) -0.0037(9) -0.0018(9)
C2 0.0163(11) 0.0238(12) 0.0266(12) -0.0071(10) -0.0034(9) -0.0029(9)
C3 0.0141(11) 0.0196(11) 0.0302(13) -0.0073(10) -0.0026(9) -0.0023(9)
C4 0.0132(11) 0.0206(12) 0.0339(14) -0.0054(10) -0.0058(9) -0.0011(9)
C4A 0.0146(11) 0.0214(12) 0.0282(13) -0.0051(10) -0.0027(9) -0.0047(9)
C5 0.0169(11) 0.0214(12) 0.0320(13) -0.0048(10) -0.0060(10) -0.0038(9)
C6 0.0199(12) 0.0252(12) 0.0275(13) -0.0053(10) -0.0056(10) -0.0042(10)
C7 0.0181(11) 0.0209(12) 0.0308(13) -0.0069(10) -0.0018(10) -0.0051(9)
C8 0.0160(11) 0.0187(11) 0.0297(13) -0.0060(9) -0.0050(9) -0.0020(9)
C8A 0.0140(11) 0.0196(11) 0.0280(13) -0.0072(9) -0.0022(9) -0.0036(9)
C9 0.0132(11) 0.0215(12) 0.0321(13) -0.0023(10) -0.0030(9) -0.0024(9)
C10 0.0167(11) 0.0225(12) 0.0321(14) -0.0062(10) -0.0010(10) -0.0027(9)
C11 0.0210(12) 0.0245(12) 0.0329(14) -0.0052(10) -0.0058(10) -0.0066(10)
C12 0.0142(11) 0.0242(12) 0.0414(15) -0.0054(11) -0.0056(10) -0.0021(9)
C13 0.0133(11) 0.0302(13) 0.0383(15) -0.0075(11) 0.0005(10) -0.0001(10)
C14 0.0174(11) 0.0257(12) 0.0305(13) -0.0059(10) -0.0024(10) -0.0019(9)

loop_
_atom_type_symbol
_atom_type_description
_atom_type_scat_dispersion_real
_atom_type_scat_dispersion_imag
_atom_type_scat_source
Na Na 0.0362 0.0249 'International Tables Vol C Tables 4.2.6.8 and 6.1.1.4'
S S 0.1246 0.1234 'International Tables Vol C Tables 4.2.6.8 and 6.1.1.4'
O O 0.0106 0.0060 'International Tables Vol C Tables 4.2.6.8 and 6.1.1.4'
N N 0.0061 0.0033 'International Tables Vol C Tables 4.2.6.8 and 6.1.1.4'
C C 0.0033 0.0016 'International Tables Vol C Tables 4.2.6.8 and 6.1.1.4'
H H 0.0000 0.0000 'International Tables Vol C Tables 4.2.6.8 and 6.1.1.4'

loop_
_geom_angle_atom_site_label_1
_geom_angle_atom_site_label_2
_geom_angle_atom_site_label_3
_geom_angle
_geom_angle_site_symmetry_1
_geom_angle_site_symmetry_3
O7 Na1 O3W 103.32(7) . .
O7 Na1 O2W 165.50(8) . .
O3W Na1 O2W 91.17(7) . .
O7 Na1 O1W 89.05(7) . .
O3W Na1 O1W 89.15(7) . .
O2W Na1 O1W 91.50(7) . .
O7 Na1 O4W 95.38(7) . .
O3W Na1 O4W 98.38(7) . .
O2W Na1 O4W 82.02(7) . .
O1W Na1 O4W 170.13(8) . .
O7 Na1 Na2 148.95(8) . .
O3W Na1 Na2 45.66(7) . .
O2W Na1 Na2 45.53(7) . .
O1W Na1 Na2 91.43(7) . .
O4W Na1 Na2 89.32(7) . .
O7 Na1 Na3 109.02(7) . .
O3W Na1 Na3 44.27(6) . .
O2W Na1 Na3 81.54(7) . .
O1W Na1 Na3 46.75(7) . .
O4W Na1 Na3 138.39(7) . .
Na2 Na1 Na3 52.79(7) . .
O7 Na1 Na4 139.90(7) . .
O3W Na1 Na4 83.29(7) . .
O2W Na1 Na4 40.61(6) . .
O1W Na1 Na4 130.91(7) . .
O4W Na1 Na4 44.69(6) . .
Na2 Na1 Na4 50.43(7) . .
Na3 Na1 Na4 103.05(7) . .
O12W Na2 O6W 24.6(3) . .
O12W Na2 O11W 154.3(7) . .
O6W Na2 O11W 170.6(7) . .
O12W Na2 O5W 157.4(5) . .
O6W Na2 O5W 177.6(4) . .
O11W Na2 O5W 8.3(10) . .
O12W Na2 O6 80.1(3) . 1_456
O6W Na2 O6 104.5(3) . 1_456
O11W Na2 O6 75.1(7) . 1_456
O5W Na2 O6 77.3(4) . 1_456
O12W Na2 O2 78.5(3) . 1_556
O6W Na2 O2 78.1(3) . 1_556
O11W Na2 O2 92.6(7) . 1_556
O5W Na2 O2 100.7(4) . 1_556
O6 Na2 O2 84.21(11) 1_456 1_556
O12W Na2 O2W 124.4(3) . .
O6W Na2 O2W 100.0(3) . .
O11W Na2 O2W 80.8(7) . .
O5W Na2 O2W 78.2(4) . .
O6 Na2 O2W 155.51(13) 1_456 .
O2 Na2 O2W 100.99(12) 1_556 .
O12W Na2 O3W 81.6(3) . .
O6W Na2 O3W 81.3(3) . .
O11W Na2 O3W 108.1(7) . .
O5W Na2 O3W 100.0(4) . .
O6 Na2 O3W 98.36(12) 1_456 .
O2 Na2 O3W 159.18(13) 1_556 .
O2W Na2 O3W 85.26(11) . .
O12W Na2 O9W 46.3(3) . .
O6W Na2 O9W 21.7(2) . .
O11W Na2 O9W 155.9(7) . .
O5W Na2 O9W 156.3(4) . .
O6 Na2 O9W 125.91(17) 1_456 .
O2 Na2 O9W 79.44(16) 1_556 .
O2W Na2 O9W 78.54(15) . .
O3W Na2 O9W 82.44(16) . .
O12W Na2 O7W 148.3(4) . .
O6W Na2 O7W 160.3(3) . .
O11W Na2 O7W 29.2(6) . .
O5W Na2 O7W 21.1(4) . .
O6 Na2 O7W 78.28(15) 1_456 .
O2 Na2 O7W 121.63(19) 1_556 .
O2W Na2 O7W 78.69(15) . .
O3W Na2 O7W 78.95(17) . .
O9W Na2 O7W 151.6(2) . .
O12W Na2 Na4 77.0(3) . .
O6W Na2 Na4 52.9(2) . .
O11W Na2 Na4 124.0(7) . .
O5W Na2 Na4 124.9(3) . .
O6 Na2 Na4 151.30(13) 1_456 .
O2 Na2 Na4 74.48(10) 1_556 .
O2W Na2 Na4 50.66(8) . .
O3W Na2 Na4 95.22(11) . .
O9W Na2 Na4 31.91(14) . .
O7W Na2 Na4 129.35(17) . .
O12W Na2 Na3 120.4(3) . .
O6W Na2 Na3 130.5(3) . .
O11W Na2 Na3 58.8(6) . .
O5W Na2 Na3 51.3(4) . .
O6 Na2 Na3 74.85(10) 1_456 .
O2 Na2 Na3 147.79(13) 1_556 .
O2W Na2 Na3 89.33(10) . .
O3W Na2 Na3 50.87(8) . .
O9W Na2 Na3 132.72(17) . .
O7W Na2 Na3 30.59(15) . .
Na4 Na2 Na3 132.23(12) . .
O8W Na3 O7W 69.8(3) 1_455 .
O8W Na3 O4 109.7(3) 1_455 2_656
O7W Na3 O4 177.9(3) . 2_656
O8W Na3 O4 99.6(3) 1_455 1_456
O7W Na3 O4 99.5(2) . 1_456
O4 Na3 O4 82.52(12) 2_656 1_456
O8W Na3 O10W 14.1(3) 1_455 .
O7W Na3 O10W 81.6(3) . .
O4 Na3 O10W 98.21(19) 2_656 .
O4 Na3 O10W 90.22(18) 1_456 .
O8W Na3 O5W 84.8(4) 1_455 .
O7W Na3 O5W 15.8(4) . .
O4 Na3 O5W 165.2(4) 2_656 .
O4 Na3 O5W 92.4(3) 1_456 .
O10W Na3 O5W 95.7(4) . .
O8W Na3 O3W 160.8(3) 1_455 .
O7W Na3 O3W 100.8(2) . .
O4 Na3 O3W 79.00(11) 2_656 .
O4 Na3 O3W 98.51(12) 1_456 .
O10W Na3 O3W 170.4(2) . .
O5W Na3 O3W 88.1(4) . .
O8W Na3 O1W 80.1(2) 1_455 .
O7W Na3 O1W 85.3(2) . .
O4 Na3 O1W 92.62(12) 2_656 .
O4 Na3 O1W 174.73(15) 1_456 .
O10W Na3 O1W 88.44(17) . .
O5W Na3 O1W 92.8(3) . .
O3W Na3 O1W 82.49(10) . .
O8W Na3 O11W 88.8(5) 1_455 .
O7W Na3 O11W 20.3(5) . .
O4 Na3 O11W 160.8(5) 2_656 .
O4 Na3 O11W 89.5(4) 1_456 .
O10W Na3 O11W 99.2(5) . .
O5W Na3 O11W 4.6(7) . .
O3W Na3 O11W 85.0(5) . .
O1W Na3 O11W 95.8(4) . .
O8W Na3 Na2 123.2(3) 1_455 .
O7W Na3 Na2 53.5(2) . .
O4 Na3 Na2 127.04(13) 2_656 .
O4 Na3 Na2 87.35(11) 1_456 .
O10W Na3 Na2 133.81(19) . .
O5W Na3 Na2 38.4(4) . .
O3W Na3 Na2 51.34(9) . .
O1W Na3 Na2 97.24(11) . .
O11W Na3 Na2 34.7(5) . .
O8W Na3 S2 96.2(3) 1_455 2_656
O7W Na3 S2 157.8(3) . 2_656
O4 Na3 S2 20.36(5) 2_656 2_656
O4 Na3 S2 99.81(11) 1_456 2_656
O10W Na3 S2 87.46(17) . 2_656
O5W Na3 S2 167.4(3) . 2_656
O3W Na3 S2 87.02(9) . 2_656
O1W Na3 S2 75.04(9) . 2_656
O11W Na3 S2 168.6(5) . 2_656
Na2 Na3 S2 138.35(10) . 2_656
O8W Na3 S2 103.5(2) 1_455 1_456
O7W Na3 S2 82.3(2) . 1_456
O4 Na3 S2 99.74(10) 2_656 1_456
O4 Na3 S2 20.27(6) 1_456 1_456
O10W Na3 S2 98.23(17) . 1_456
O5W Na3 S2 73.1(3) . 1_456
O3W Na3 S2 91.36(9) . 1_456
O1W Na3 S2 164.91(12) . 1_456
O11W Na3 S2 69.9(4) . 1_456
Na2 Na3 S2 68.39(8) . 1_456
S2 Na3 S2 118.56(9) 2_656 1_456
O8W Na3 H2W 80.0 1_455 .
O7W Na3 H2W 102.0 . .
O4 Na3 H2W 76.0 2_656 .
O4 Na3 H2W 156.8 1_456 .
O10W Na3 H2W 84.4 . .
O5W Na3 H2W 110.6 . .
O3W Na3 H2W 85.9 . .
O1W Na3 H2W 17.9 . .
O11W Na3 H2W 113.7 . .
Na2 Na3 H2W 112.5 . .
S2 Na3 H2W 57.5 2_656 .
S2 Na3 H2W 175.3 1_456 .
O8W Na3 H6W 174.8 1_455 .
O7W Na3 H6W 115.1 . .
O4 Na3 H6W 65.3 2_656 .
O4 Na3 H6W 81.5 1_456 .
O10W Na3 H6W 162.3 . .
O5W Na3 H6W 100.2 . .
O3W Na3 H6W 20.5 . .
O1W Na3 H6W 98.4 . .
O11W Na3 H6W 96.3 . .
Na2 Na3 H6W 61.8 . .
S2 Na3 H6W 78.6 2_656 .
S2 Na3 H6W 79.3 1_456 .
H2W Na3 H6W 97.0 . .
O9W Na4 O10W 63.3(3) . 1_655
O9W Na4 O3 93.9(2) . 1_556
O10W Na4 O3 85.9(2) 1_655 1_556
O9W Na4 O3 168.6(3) . 2_666
O10W Na4 O3 115.0(3) 1_655 2_666
O3 Na4 O3 97.21(11) 1_556 2_666
O9W Na4 O2W 101.0(2) . .
O10W Na4 O2W 157.2(3) 1_655 .
O3 Na4 O2W 112.85(12) 1_556 .
O3 Na4 O2W 76.84(10) 2_666 .
O9W Na4 O6W 22.4(3) . .
O10W Na4 O6W 84.4(3) 1_655 .
O3 Na4 O6W 88.10(19) 1_556 .
O3 Na4 O6W 160.1(2) 2_666 .
O2W Na4 O6W 83.41(18) . .
O9W Na4 O8W 77.0(3) . .
O10W Na4 O8W 13.7(3) 1_655 .
O3 Na4 O8W 83.14(16) 1_556 .
O3 Na4 O8W 101.89(17) 2_666 .
O2W Na4 O8W 164.01(19) . .
O6W Na4 O8W 97.8(2) . .
O9W Na4 O4W 82.8(2) . .
O10W Na4 O4W 83.4(2) 1_655 .
O3 Na4 O4W 169.19(13) 1_556 .
O3 Na4 O4W 85.86(11) 2_666 .
O2W Na4 O4W 77.93(10) . .
O6W Na4 O4W 92.50(19) . .
O8W Na4 O4W 86.09(16) . .
O9W Na4 Na2 55.1(2) . .
O10W Na4 Na2 117.9(3) 1_655 .
O3 Na4 Na2 90.15(11) 1_556 .
O3 Na4 Na2 127.00(12) 2_666 .
O2W Na4 Na2 52.43(8) . .
O6W Na4 Na2 33.43(16) . .
O8W Na4 Na2 131.11(18) . .
O4W Na4 Na2 96.29(11) . .
O9W Na4 Na4 142.7(3) . 2_667
O10W Na4 Na4 105.5(3) 1_655 2_667
O3 Na4 Na4 48.85(9) 1_556 2_667
O3 Na4 Na4 48.36(9) 2_666 2_667
O2W Na4 Na4 96.87(12) . 2_667
O6W Na4 Na4 133.5(2) . 2_667
O8W Na4 Na4 93.81(18) . 2_667
O4W Na4 Na4 133.24(16) . 2_667
Na2 Na4 Na4 117.30(14) . 2_667
O9W Na4 Na1 81.0(2) . .
O10W Na4 Na1 118.0(3) 1_655 .
O3 Na4 Na1 148.70(11) 1_556 .
O3 Na4 Na1 90.72(9) 2_666 .
O2W Na4 Na1 39.95(6) . .
O6W Na4 Na1 75.40(17) . .
O8W Na4 Na1 124.82(17) . .
O4W Na4 Na1 41.03(6) . .
Na2 Na4 Na1 61.51(7) . .
Na4 Na4 Na1 130.78(12) 2_667 .
O9W Na4 Na3 72.5(2) . 1_655
O10W Na4 Na3 9.2(2) 1_655 1_655
O3 Na4 Na3 86.22(9) 1_556 1_655
O3 Na4 Na3 105.78(10) 2_666 1_655
O2W Na4 Na3 160.52(12) . 1_655
O6W Na4 Na3 93.69(17) . 1_655
O8W Na4 Na3 5.24(14) . 1_655
O4W Na4 Na3 82.97(9) . 1_655
Na2 Na4 Na3 127.11(10) . 1_655
Na4 Na4 Na3 99.01(11) 2_667 1_655
Na1 Na4 Na3 120.69(9) . 1_655
O9W Na4 H4W 121.7 . .
O10W Na4 H4W 156.6 1_655 .
O3 Na4 H4W 115.1 1_556 .
O3 Na4 H4W 55.0 2_666 .
O2W Na4 H4W 22.2 . .
O6W Na4 H4W 105.4 . .
O8W Na4 H4W 150.5 . .
O4W Na4 H4W 75.1 . .
Na2 Na4 H4W 74.4 . .
Na4 Na4 H4W 83.4 2_667 .
Na1 Na4 H4W 47.8 . .
Na3 Na4 H4W 151.3 1_655 .
O9W Na4 H7W 99.4 . .
O10W Na4 H7W 86.2 1_655 .
O3 Na4 H7W 159.4 1_556 .
O3 Na4 H7W 69.3 2_666 .
O2W Na4 H7W 80.0 . .
O6W Na4 H7W 109.9 . .
O8W Na4 H7W 84.7 . .
O4W Na4 H7W 17.5 . .
Na2 Na4 H7W 110.3 . .
Na4 Na4 H7W 115.9 2_667 .
Na1 Na4 H7W 50.1 . .
Na3 Na4 H7W 83.0 1_655 .
H4W Na4 H7W 70.6 . .
O2 S1 O1 113.89(11) . .
O2 S1 O3 111.44(11) . .
O1 S1 O3 111.26(11) . .
O2 S1 C1 107.87(11) . .
O1 S1 C1 107.60(11) . .
O3 S1 C1 104.17(10) . .
O4 S2 O6 113.30(11) . .
O4 S2 O5 112.95(11) . .
O6 S2 O5 111.62(11) . .
O4 S2 C3 105.93(10) . .
O6 S2 C3 106.18(11) . .
O5 S2 C3 106.19(11) . .
O4 S2 Na3 32.95(9) . 2_656
O6 S2 Na3 127.13(10) . 2_656
O5 S2 Na3 80.11(9) . 2_656
C3 S2 Na3 120.01(9) . 2_656
O4 S2 Na3 33.13(9) . 1_654
O6 S2 Na3 81.32(9) . 1_654
O5 S2 Na3 137.32(9) . 1_654
C3 S2 Na3 108.66(9) . 1_654
Na3 S2 Na3 61.44(9) 2_656 1_654
S1 O2 Na2 139.67(13) . 1_554
S1 O3 Na4 123.66(13) . 1_554
S1 O3 Na4 128.02(12) . 2_666
Na4 O3 Na4 82.79(11) 1_554 2_666
S2 O4 Na3 126.69(13) . 2_656
S2 O4 Na3 126.60(13) . 1_654
Na3 O4 Na3 97.48(12) 2_656 1_654
S2 O6 Na2 134.37(13) . 1_654
C7 O7 Na1 136.35(15) . .
Na1 O1W Na3 90.10(9) . .
Na1 O1W H1W 126.1 . .
Na3 O1W H1W 124.4 . .
Na1 O1W H2W 113.3 . .
Na3 O1W H2W 80.8 . .
H1W O1W H2W 112.3 . .
Na1 O2W Na4 99.44(10) . .
Na1 O2W Na2 91.09(9) . .
Na4 O2W Na2 76.91(10) . .
Na1 O2W H3W 128.2 . .
Na4 O2W H3W 118.0 . .
Na2 O2W H3W 129.6 . .
Na1 O2W H4W 102.9 . .
Na4 O2W H4W 51.1 . .
Na2 O2W H4W 127.5 . .
H3W O2W H4W 78.5 . .
Na1 O3W Na3 94.73(9) . .
Na1 O3W Na2 92.45(9) . .
Na3 O3W Na2 77.80(11) . .
Na1 O3W H5W 133.9 . .
Na3 O3W H5W 120.0 . .
Na2 O3W H5W 122.1 . .
Na1 O3W H6W 138.1 . .
Na3 O3W H6W 50.3 . .
Na2 O3W H6W 99.9 . .
H5W O3W H6W 69.9 . .
Na1 O4W Na4 94.28(9) . .
Na1 O4W H7W 113.9 . .
Na4 O4W H7W 80.8 . .
Na1 O4W H8W 129.9 . .
Na4 O4W H8W 126.0 . .
H7W O4W H8W 102.0 . .
O7W O5W Na2 114.4(11) . .
O7W O5W Na3 25.8(6) . .
Na2 O5W Na3 90.3(5) . .
O12W O6W O9W 159.5(12) . .
O12W O6W Na2 75.7(9) . .
O9W O6W Na2 124.9(6) . .
O12W O6W Na4 164.0(11) . .
O9W O6W Na4 33.1(3) . .
Na2 O6W Na4 93.7(3) . .
O5W O7W O11W 4.3(15) . .
O5W O7W Na3 138.3(9) . .
O11W O7W Na3 134.5(10) . .
O5W O7W O8W 161.8(10) . 1_455
O11W O7W O8W 161.7(11) . 1_455
Na3 O7W O8W 53.1(3) . 1_455
O5W O7W Na2 44.5(9) . .
O11W O7W Na2 41.8(10) . .
Na3 O7W Na2 95.9(3) . .
O8W O7W Na2 148.8(3) 1_455 .
O10W O8W Na3 143.5(7) 1_655 1_655
O10W O8W O7W 148.2(6) 1_655 1_655
Na3 O8W O7W 57.1(3) 1_655 1_655
O10W O8W Na4 23.6(4) 1_655 .
Na3 O8W Na4 166.2(4) 1_655 .
O7W O8W Na4 135.9(3) 1_655 .
O6W O9W Na4 124.5(5) . .
O6W O9W O10W 161.9(6) . 1_655
Na4 O9W O10W 58.8(3) . 1_655
O6W O9W Na2 33.4(4) . .
Na4 O9W Na2 93.0(2) . .
O10W O9W Na2 150.5(3) 1_655 .
O8W O10W Na4 142.7(7) 1_455 1_455
O8W O10W O9W 159.1(7) 1_455 1_455
Na4 O10W O9W 57.8(3) 1_455 1_455
O8W O10W Na3 22.4(4) 1_455 .
Na4 O10W Na3 164.4(4) 1_455 .
O9W O10W Na3 137.5(4) 1_455 .
O7W O11W Na2 109.1(14) . .
O7W O11W Na3 25.2(6) . .
Na2 O11W Na3 86.5(8) . .
O6W O12W Na2 79.7(10) . .
N2 N1 C8 118.8(2) . .
N1 N2 C9 119.4(2) . .
N1 N2 H1N 118(2) . .
C9 N2 H1N 122(2) . .
C2 C1 C8A 119.8(2) . .
C2 C1 S1 113.06(18) . .
C8A C1 S1 126.90(17) . .
C1 C2 C3 121.0(2) . .
C1 C2 H2 119.5 . .
C3 C2 H2 119.5 . .
C4 C3 C2 120.1(2) . .
C4 C3 S2 119.97(17) . .
C2 C3 S2 119.62(19) . .
C3 C4 C4A 120.1(2) . .
C3 C4 H4 119.9 . .
C4A C4 H4 119.9 . .
C4 C4A C8A 120.4(2) . .
C4 C4A C5 119.0(2) . .
C8A C4A C5 120.5(2) . .
C6 C5 C4A 123.0(2) . .
C6 C5 H5 118.5 . .
C4A C5 H5 118.5 . .
C5 C6 C7 120.2(2) . .
C5 C6 H6 119.9 . .
C7 C6 H6 119.9 . .
O7 C7 C6 120.6(2) . .
O7 C7 C8 121.3(2) . .
C6 C7 C8 118.0(2) . .
N1 C8 C7 122.6(2) . .
N1 C8 C8A 115.6(2) . .
C7 C8 C8A 121.2(2) . .
C1 C8A C4A 118.1(2) . .
C1 C8A C8 125.6(2) . .
C4A C8A C8 116.3(2) . .
C10 C9 C14 121.6(2) . .
C10 C9 N2 121.4(2) . .
C14 C9 N2 117.0(2) . .
C9 C10 C11 118.6(2) . .
C9 C10 H10 120.7 . .
C11 C10 H10 120.7 . .
C10 C11 C12 120.7(2) . .
C10 C11 H11 119.7 . .
C12 C11 H11 119.7 . .
C13 C12 C11 119.6(2) . .
C13 C12 H12 120.2 . .
C11 C12 H12 120.2 . .
C14 C13 C12 120.4(2) . .
C14 C13 H13 119.8 . .
C12 C13 H13 119.8 . .
C13 C14 C9 119.2(2) . .
C13 C14 H14 120.4 . .
C9 C14 H14 120.4 . .

loop_
_geom_bond_atom_site_label_1
_geom_bond_atom_site_label_2
_geom_bond_distance
_geom_bond_site_symmetry_2
Na1 O7 2.332(2) .
Na1 O3W 2.338(2) .
Na1 O2W 2.403(2) .
Na1 O1W 2.428(2) .
Na1 O4W 2.4298(19) .
Na1 Na2 3.497(3) .
Na1 Na3 3.551(3) .
Na1 Na4 3.691(3) .
Na2 O12W 1.667(7) .
Na2 O6W 1.693(7) .
Na2 O11W 1.79(2) .
Na2 O5W 1.948(16) .
Na2 O6 2.488(3) 1_456
Na2 O2 2.494(3) 1_556
Na2 O2W 2.496(3) .
Na2 O3W 2.503(3) .
Na2 O9W 2.520(6) .
Na2 O7W 2.533(7) .
Na2 Na4 3.067(4) .
Na2 Na3 3.134(4) .
Na3 O8W 1.528(6) 1_455
Na3 O7W 1.603(7) .
Na3 O4 2.268(3) 2_656
Na3 O4 2.288(3) 1_456
Na3 O10W 2.381(7) .
Na3 O5W 2.445(12) .
Na3 O3W 2.487(3) .
Na3 O1W 2.586(4) .
Na3 O11W 2.68(2) .
Na3 S2 3.343(3) 2_656
Na3 S2 3.361(3) 1_456
Na3 H2W 2.5829 .
Na3 H6W 2.0258 .
Na4 O9W 1.623(6) .
Na4 O10W 1.640(7) 1_655
Na4 O3 2.406(3) 1_556
Na4 O3 2.424(3) 2_666
Na4 O2W 2.436(3) .
Na4 O6W 2.451(7) .
Na4 O8W 2.485(6) .
Na4 O4W 2.603(3) .
Na4 Na4 3.193(6) 2_667
Na4 Na3 3.985(4) 1_655
Na4 H4W 1.9789 .
Na4 H7W 2.5969 .
S1 O2 1.4496(18) .
S1 O1 1.4560(18) .
S1 O3 1.4622(18) .
S1 C1 1.808(2) .
S2 O4 1.4504(18) .
S2 O6 1.453(2) .
S2 O5 1.4590(18) .
S2 C3 1.772(2) .
S2 Na3 3.343(3) 2_656
S2 Na3 3.361(3) 1_654
O2 Na2 2.494(3) 1_554
O3 Na4 2.406(3) 1_554
O3 Na4 2.424(3) 2_666
O4 Na3 2.268(3) 2_656
O4 Na3 2.288(3) 1_654
O6 Na2 2.488(3) 1_654
O7 C7 1.271(3) .
O1W H1W 0.8302 .
O1W H2W 0.8054 .
O2W H3W 0.8887 .
O2W H4W 0.9593 .
O3W H5W 0.8524 .
O3W H6W 0.9239 .
O4W H7W 0.7893 .
O4W H8W 0.9601 .
O5W O7W 1.003(15) .
O6W O12W 0.716(7) .
O6W O9W 1.134(8) .
O7W O11W 1.306(17) .
O7W O8W 1.793(9) 1_455
O8W O10W 0.973(7) 1_655
O8W Na3 1.528(6) 1_655
O8W O7W 1.793(9) 1_655
O9W O10W 1.713(9) 1_655
O10W O8W 0.973(7) 1_455
O10W Na4 1.640(7) 1_455
O10W O9W 1.713(9) 1_455
N1 N2 1.299(3) .
N1 C8 1.342(3) .
N2 C9 1.412(3) .
N2 H1N 0.88(3) .
C1 C2 1.391(3) .
C1 C8A 1.420(3) .
C2 C3 1.395(3) .
C2 H2 0.9500 .
C3 C4 1.379(3) .
C4 C4A 1.403(3) .
C4 H4 0.9500 .
C4A C8A 1.421(3) .
C4A C5 1.436(3) .
C5 C6 1.344(3) .
C5 H5 0.9500 .
C6 C7 1.441(3) .
C6 H6 0.9500 .
C7 C8 1.452(3) .
C8 C8A 1.458(3) .
C9 C10 1.384(4) .
C9 C14 1.388(3) .
C10 C11 1.390(3) .
C10 H10 0.9500 .
C11 C12 1.391(4) .
C11 H11 0.9500 .
C12 C13 1.389(4) .
C12 H12 0.9500 .
C13 C14 1.382(3) .
C13 H13 0.9500 .
C14 H14 0.9500 .

loop_
_geom_torsion_atom_site_label_1
_geom_torsion_atom_site_label_2
_geom_torsion_atom_site_label_3
_geom_torsion_atom_site_label_4
_geom_torsion
_geom_torsion_site_symmetry_1
_geom_torsion_site_symmetry_4
O12W Na2 Na3 O8W 156.9(4) . 1_455
O6W Na2 Na3 O8W -175.4(4) . 1_455
O11W Na2 Na3 O8W 6.8(8) . 1_455
O5W Na2 Na3 O8W 2.6(6) . 1_455
O6 Na2 Na3 O8W 88.3(3) 1_456 1_455
O2 Na2 Na3 O8W 37.1(4) 1_556 1_455
O2W Na2 Na3 O8W -72.8(3) . 1_455
O3W Na2 Na3 O8W -157.2(3) . 1_455
O9W Na2 Na3 O8W -146.4(4) . 1_455
O7W Na2 Na3 O8W -4.2(4) . 1_455
Na4 Na2 Na3 O8W -102.7(3) . 1_455
O12W Na2 Na3 O7W 161.1(5) . .
O6W Na2 Na3 O7W -171.2(4) . .
O11W Na2 Na3 O7W 11.0(8) . .
O5W Na2 Na3 O7W 6.8(5) . .
O6 Na2 Na3 O7W 92.5(3) 1_456 .
O2 Na2 Na3 O7W 41.3(3) 1_556 .
O2W Na2 Na3 O7W -68.6(3) . .
O3W Na2 Na3 O7W -153.0(3) . .
O9W Na2 Na3 O7W -142.2(3) . .
Na4 Na2 Na3 O7W -98.5(3) . .
O12W Na2 Na3 O4 -21.4(4) . 2_656
O6W Na2 Na3 O4 6.3(4) . 2_656
O11W Na2 Na3 O4 -171.5(8) . 2_656
O5W Na2 Na3 O4 -175.7(5) . 2_656
O6 Na2 Na3 O4 -89.96(17) 1_456 2_656
O2 Na2 Na3 O4 -141.2(2) 1_556 2_656
O2W Na2 Na3 O4 108.95(16) . 2_656
O3W Na2 Na3 O4 24.52(15) . 2_656
O9W Na2 Na3 O4 35.3(3) . 2_656
O7W Na2 Na3 O4 177.5(3) . 2_656
Na4 Na2 Na3 O4 79.0(2) . 2_656
O12W Na2 Na3 O4 57.2(4) . 1_456
O6W Na2 Na3 O4 84.9(3) . 1_456
O11W Na2 Na3 O4 -92.9(8) . 1_456
O5W Na2 Na3 O4 -97.2(5) . 1_456
O6 Na2 Na3 O4 -11.38(9) 1_456 1_456
O2 Na2 Na3 O4 -62.6(3) 1_556 1_456
O2W Na2 Na3 O4 -172.47(11) . 1_456
O3W Na2 Na3 O4 103.10(12) . 1_456
O9W Na2 Na3 O4 113.9(2) . 1_456
O7W Na2 Na3 O4 -103.9(3) . 1_456
Na4 Na2 Na3 O4 157.62(15) . 1_456
O12W Na2 Na3 O10W 144.9(4) . .
O6W Na2 Na3 O10W 172.7(4) . .
O11W Na2 Na3 O10W -5.1(8) . .
O5W Na2 Na3 O10W -9.4(6) . .
O6 Na2 Na3 O10W 76.4(3) 1_456 .
O2 Na2 Na3 O10W 25.1(4) 1_556 .
O2W Na2 Na3 O10W -84.7(3) . .
O3W Na2 Na3 O10W -169.1(3) . .
O9W Na2 Na3 O10W -158.4(3) . .
O7W Na2 Na3 O10W -16.1(3) . .
Na4 Na2 Na3 O10W -114.6(3) . .
O12W Na2 Na3 O5W 154.3(6) . .
O6W Na2 Na3 O5W -178.0(6) . .
O11W Na2 Na3 O5W 4.3(12) . .
O6 Na2 Na3 O5W 85.8(5) 1_456 .
O2 Na2 Na3 O5W 34.5(5) 1_556 .
O2W Na2 Na3 O5W -75.3(5) . .
O3W Na2 Na3 O5W -159.8(5) . .
O9W Na2 Na3 O5W -149.0(6) . .
O7W Na2 Na3 O5W -6.8(5) . .
Na4 Na2 Na3 O5W -105.2(5) . .
O12W Na2 Na3 O3W -45.9(4) . .
O6W Na2 Na3 O3W -18.2(3) . .
O11W Na2 Na3 O3W 164.0(8) . .
O5W Na2 Na3 O3W 159.8(5) . .
O6 Na2 Na3 O3W -114.48(12) 1_456 .
O2 Na2 Na3 O3W -165.7(3) 1_556 .
O2W Na2 Na3 O3W 84.43(11) . .
O9W Na2 Na3 O3W 10.8(2) . .
O7W Na2 Na3 O3W 153.0(3) . .
Na4 Na2 Na3 O3W 54.52(15) . .
O12W Na2 Na3 O1W -120.3(4) . .
O6W Na2 Na3 O1W -92.5(3) . .
O11W Na2 Na3 O1W 89.7(8) . .
O5W Na2 Na3 O1W 85.4(5) . .
O6 Na2 Na3 O1W 171.20(11) 1_456 .
O2 Na2 Na3 O1W 119.9(2) 1_556 .
O2W Na2 Na3 O1W 10.12(11) . .
O3W Na2 Na3 O1W -74.31(11) . .
O9W Na2 Na3 O1W -63.6(2) . .
O7W Na2 Na3 O1W 78.7(3) . .
Na4 Na2 Na3 O1W -19.79(18) . .
O12W Na2 Na3 O11W 150.0(9) . .
O6W Na2 Na3 O11W 177.8(9) . .
O5W Na2 Na3 O11W -4.3(12) . .
O6 Na2 Na3 O11W 81.5(8) 1_456 .
O2 Na2 Na3 O11W 30.2(8) 1_556 .
O2W Na2 Na3 O11W -79.6(8) . .
O3W Na2 Na3 O11W -164.0(8) . .
O9W Na2 Na3 O11W -153.3(8) . .
O7W Na2 Na3 O11W -11.0(8) . .
Na4 Na2 Na3 O11W -109.5(8) . .
O12W Na2 Na3 S2 -44.7(4) . 2_656
O6W Na2 Na3 S2 -16.9(4) . 2_656
O11W Na2 Na3 S2 165.3(8) . 2_656
O5W Na2 Na3 S2 161.0(5) . 2_656
O6 Na2 Na3 S2 -113.19(16) 1_456 2_656
O2 Na2 Na3 S2 -164.45(18) 1_556 2_656
O2W Na2 Na3 S2 85.72(17) . 2_656
O3W Na2 Na3 S2 1.29(14) . 2_656
O9W Na2 Na3 S2 12.1(3) . 2_656
O7W Na2 Na3 S2 154.3(3) . 2_656
Na4 Na2 Na3 S2 55.8(2) . 2_656
O12W Na2 Na3 S2 64.5(4) . 1_456
O6W Na2 Na3 S2 92.3(3) . 1_456
O11W Na2 Na3 S2 -85.5(8) . 1_456
O5W Na2 Na3 S2 -89.8(5) . 1_456
O6 Na2 Na3 S2 -4.02(6) 1_456 1_456
O2 Na2 Na3 S2 -55.3(2) 1_556 1_456
O2W Na2 Na3 S2 -165.11(10) . 1_456
O3W Na2 Na3 S2 110.46(10) . 1_456
O9W Na2 Na3 S2 121.2(2) . 1_456
O7W Na2 Na3 S2 -96.6(3) . 1_456
Na4 Na2 Na3 S2 164.98(15) . 1_456
O12W Na2 Na4 O9W 13.5(4) . .
O6W Na2 Na4 O9W 8.3(4) . .
O11W Na2 Na4 O9W 177.4(8) . .
O5W Na2 Na4 O9W -172.6(6) . .
O6 Na2 Na4 O9W 51.4(4) 1_456 .
O2 Na2 Na4 O9W 94.9(3) 1_556 .
O2W Na2 Na4 O9W -146.1(3) . .
O3W Na2 Na4 O9W -66.6(3) . .
O7W Na2 Na4 O9W -146.6(3) . .
Na3 Na2 Na4 O9W -106.0(3) . .
O12W Na2 Na4 O10W 4.3(4) . 1_655
O6W Na2 Na4 O10W -0.9(4) . 1_655
O11W Na2 Na4 O10W 168.1(8) . 1_655
O5W Na2 Na4 O10W 178.1(6) . 1_655
O6 Na2 Na4 O10W 42.2(4) 1_456 1_655
O2 Na2 Na4 O10W 85.7(3) 1_556 1_655
O2W Na2 Na4 O10W -155.4(3) . 1_655
O3W Na2 Na4 O10W -75.9(3) . 1_655
O9W Na2 Na4 O10W -9.2(3) . 1_655
O7W Na2 Na4 O10W -155.8(3) . 1_655
Na3 Na2 Na4 O10W -115.2(3) . 1_655
O12W Na2 Na4 O3 -81.1(3) . 1_556
O6W Na2 Na4 O3 -86.3(3) . 1_556
O11W Na2 Na4 O3 82.7(8) . 1_556
O5W Na2 Na4 O3 92.7(5) . 1_556
O6 Na2 Na4 O3 -43.2(3) 1_456 1_556
O2 Na2 Na4 O3 0.30(9) 1_556 1_556
O2W Na2 Na4 O3 119.20(12) . 1_556
O3W Na2 Na4 O3 -161.29(10) . 1_556
O9W Na2 Na4 O3 -94.7(3) . 1_556
O7W Na2 Na4 O3 118.7(2) . 1_556
Na3 Na2 Na4 O3 159.35(14) . 1_556
O12W Na2 Na4 O3 179.7(3) . 2_666
O6W Na2 Na4 O3 174.5(3) . 2_666
O11W Na2 Na4 O3 -16.4(8) . 2_666
O5W Na2 Na4 O3 -6.4(6) . 2_666
O6 Na2 Na4 O3 -142.4(2) 1_456 2_666
O2 Na2 Na4 O3 -98.86(16) 1_556 2_666
O2W Na2 Na4 O3 20.05(14) . 2_666
O3W Na2 Na4 O3 99.56(16) . 2_666
O9W Na2 Na4 O3 166.2(3) . 2_666
O7W Na2 Na4 O3 19.6(3) . 2_666
Na3 Na2 Na4 O3 60.2(2) . 2_666
O12W Na2 Na4 O2W 159.7(3) . .
O6W Na2 Na4 O2W 154.5(3) . .
O11W Na2 Na4 O2W -36.5(8) . .
O5W Na2 Na4 O2W -26.5(5) . .
O6 Na2 Na4 O2W -162.4(3) 1_456 .
O2 Na2 Na4 O2W -118.91(12) 1_556 .
O3W Na2 Na4 O2W 79.51(11) . .
O9W Na2 Na4 O2W 146.1(3) . .
O7W Na2 Na4 O2W -0.5(2) . .
Na3 Na2 Na4 O2W 40.15(15) . .
O12W Na2 Na4 O6W 5.2(5) . .
O11W Na2 Na4 O6W 169.1(9) . .
O5W Na2 Na4 O6W 179.0(6) . .
O6 Na2 Na4 O6W 43.1(4) 1_456 .
O2 Na2 Na4 O6W 86.6(3) 1_556 .
O2W Na2 Na4 O6W -154.5(3) . .
O3W Na2 Na4 O6W -75.0(3) . .
O9W Na2 Na4 O6W -8.3(4) . .
O7W Na2 Na4 O6W -154.9(4) . .
Na3 Na2 Na4 O6W -114.3(3) . .
O12W Na2 Na4 O8W -0.1(4) . .
O6W Na2 Na4 O8W -5.3(4) . .
O11W Na2 Na4 O8W 163.7(8) . .
O5W Na2 Na4 O8W 173.7(5) . .
O6 Na2 Na4 O8W 37.8(4) 1_456 .
O2 Na2 Na4 O8W 81.3(2) 1_556 .
O2W Na2 Na4 O8W -159.8(3) . .
O3W Na2 Na4 O8W -80.3(2) . .
O9W Na2 Na4 O8W -13.6(3) . .
O7W Na2 Na4 O8W -160.3(3) . .
Na3 Na2 Na4 O8W -119.6(2) . .
O12W Na2 Na4 O4W 90.2(3) . .
O6W Na2 Na4 O4W 85.0(3) . .
O11W Na2 Na4 O4W -106.0(8) . .
O5W Na2 Na4 O4W -96.0(5) . .
O6 Na2 Na4 O4W 128.1(3) 1_456 .
O2 Na2 Na4 O4W 171.59(10) 1_556 .
O2W Na2 Na4 O4W -69.50(10) . .
O3W Na2 Na4 O4W 10.01(11) . .
O9W Na2 Na4 O4W 76.6(3) . .
O7W Na2 Na4 O4W -70.0(2) . .
Na3 Na2 Na4 O4W -29.35(18) . .
O12W Na2 Na4 Na4 -123.5(3) . 2_667
O6W Na2 Na4 Na4 -128.7(3) . 2_667
O11W Na2 Na4 Na4 40.4(8) . 2_667
O5W Na2 Na4 Na4 50.4(5) . 2_667
O6 Na2 Na4 Na4 -85.5(3) 1_456 2_667
O2 Na2 Na4 Na4 -42.04(15) 1_556 2_667
O2W Na2 Na4 Na4 76.87(15) . 2_667
O3W Na2 Na4 Na4 156.38(14) . 2_667
O9W Na2 Na4 Na4 -137.0(3) . 2_667
O7W Na2 Na4 Na4 76.4(3) . 2_667
Na3 Na2 Na4 Na4 117.01(18) . 2_667
O12W Na2 Na4 Na1 112.7(3) . .
O6W Na2 Na4 Na1 107.6(3) . .
O11W Na2 Na4 Na1 -83.4(8) . .
O5W Na2 Na4 Na1 -73.4(5) . .
O6 Na2 Na4 Na1 150.7(3) 1_456 .
O2 Na2 Na4 Na1 -165.83(10) 1_556 .
O2W Na2 Na4 Na1 -46.92(7) . .
O3W Na2 Na4 Na1 32.59(7) . .
O9W Na2 Na4 Na1 99.2(3) . .
O7W Na2 Na4 Na1 -47.4(2) . .
Na3 Na2 Na4 Na1 -6.78(13) . .
O12W Na2 Na4 Na3 4.2(3) . 1_655
O6W Na2 Na4 Na3 -1.0(3) . 1_655
O11W Na2 Na4 Na3 168.1(8) . 1_655
O5W Na2 Na4 Na3 178.1(5) . 1_655
O6 Na2 Na4 Na3 42.2(3) 1_456 1_655
O2 Na2 Na4 Na3 85.66(13) 1_556 1_655
O2W Na2 Na4 Na3 -155.43(15) . 1_655
O3W Na2 Na4 Na3 -75.92(14) . 1_655
O9W Na2 Na4 Na3 -9.3(3) . 1_655
O7W Na2 Na4 Na3 -155.9(2) . 1_655
Na3 Na2 Na4 Na3 -115.29(17) . 1_655
O7 Na1 Na4 O9W -83.0(3) . .
O3W Na1 Na4 O9W 19.8(2) . .
O2W Na1 Na4 O9W 119.5(3) . .
O1W Na1 Na4 O9W 102.8(2) . .
O4W Na1 Na4 O9W -89.4(2) . .
Na2 Na1 Na4 O9W 55.1(2) . .
Na3 Na1 Na4 O9W 59.6(2) . .
O7 Na1 Na4 O10W -29.8(3) . 1_655
O3W Na1 Na4 O10W 73.0(3) . 1_655
O2W Na1 Na4 O10W 172.7(3) . 1_655
O1W Na1 Na4 O10W 156.0(3) . 1_655
O4W Na1 Na4 O10W -36.2(3) . 1_655
Na2 Na1 Na4 O10W 108.3(3) . 1_655
Na3 Na1 Na4 O10W 112.8(3) . 1_655
O7 Na1 Na4 O3 -165.56(18) . 1_556
O3W Na1 Na4 O3 -62.8(2) . 1_556
O2W Na1 Na4 O3 36.89(19) . 1_556
O1W Na1 Na4 O3 20.2(3) . 1_556
O4W Na1 Na4 O3 -171.9(3) . 1_556
Na2 Na1 Na4 O3 -27.49(19) . 1_556
Na3 Na1 Na4 O3 -22.9(2) . 1_556
O7 Na1 Na4 O3 89.24(12) . 2_666
O3W Na1 Na4 O3 -168.02(9) . 2_666
O2W Na1 Na4 O3 -68.31(10) . 2_666
O1W Na1 Na4 O3 -85.02(12) . 2_666
O4W Na1 Na4 O3 82.85(11) . 2_666
Na2 Na1 Na4 O3 -132.69(12) . 2_666
Na3 Na1 Na4 O3 -128.15(9) . 2_666
O7 Na1 Na4 O2W 157.54(12) . .
O3W Na1 Na4 O2W -99.72(10) . .
O1W Na1 Na4 O2W -16.72(13) . .
O4W Na1 Na4 O2W 151.16(13) . .
Na2 Na1 Na4 O2W -64.38(10) . .
Na3 Na1 Na4 O2W -59.84(10) . .
O7 Na1 Na4 O6W -105.2(2) . .
O3W Na1 Na4 O6W -2.47(18) . .
O2W Na1 Na4 O6W 97.25(19) . .
O1W Na1 Na4 O6W 80.53(19) . .
O4W Na1 Na4 O6W -111.59(19) . .
Na2 Na1 Na4 O6W 32.87(17) . .
Na3 Na1 Na4 O6W 37.41(18) . .
O7 Na1 Na4 O8W -15.8(2) . .
O3W Na1 Na4 O8W 86.9(2) . .
O2W Na1 Na4 O8W -173.4(2) . .
O1W Na1 Na4 O8W 169.92(19) . .
O4W Na1 Na4 O8W -22.20(19) . .
Na2 Na1 Na4 O8W 122.3(2) . .
Na3 Na1 Na4 O8W 126.8(2) . .
O7 Na1 Na4 O4W 6.38(14) . .
O3W Na1 Na4 O4W 109.12(9) . .
O2W Na1 Na4 O4W -151.16(13) . .
O1W Na1 Na4 O4W -167.88(11) . .
Na2 Na1 Na4 O4W 144.46(12) . .
Na3 Na1 Na4 O4W 149.00(9) . .
O7 Na1 Na4 Na2 -138.08(11) . .
O3W Na1 Na4 Na2 -35.34(8) . .
O2W Na1 Na4 Na2 64.38(10) . .
O1W Na1 Na4 Na2 47.66(11) . .
O4W Na1 Na4 Na2 -144.46(11) . .
Na3 Na1 Na4 Na2 4.54(9) . .
O7 Na1 Na4 Na4 119.15(17) . 2_667
O3W Na1 Na4 Na4 -138.11(18) . 2_667
O2W Na1 Na4 Na4 -38.39(15) . 2_667
O1W Na1 Na4 Na4 -55.1(2) . 2_667
O4W Na1 Na4 Na4 112.8(2) . 2_667
Na2 Na1 Na4 Na4 -102.77(19) . 2_667
Na3 Na1 Na4 Na4 -98.23(18) . 2_667
O7 Na1 Na4 Na3 -19.64(16) . 1_655
O3W Na1 Na4 Na3 83.10(10) . 1_655
O2W Na1 Na4 Na3 -177.18(15) . 1_655
O1W Na1 Na4 Na3 166.10(10) . 1_655
O4W Na1 Na4 Na3 -26.03(9) . 1_655
Na2 Na1 Na4 Na3 118.43(12) . 1_655
Na3 Na1 Na4 Na3 122.97(11) . 1_655
O1 S1 O2 Na2 137.09(17) . 1_554
O3 S1 O2 Na2 10.2(2) . 1_554
C1 S1 O2 Na2 -103.55(19) . 1_554
O2 S1 O3 Na4 -7.77(16) . 1_554
O1 S1 O3 Na4 -136.07(13) . 1_554
C1 S1 O3 Na4 108.27(14) . 1_554
O2 S1 O3 Na4 101.45(16) . 2_666
O1 S1 O3 Na4 -26.85(18) . 2_666
C1 S1 O3 Na4 -142.50(15) . 2_666
O6 S2 O4 Na3 122.95(16) . 2_656
O5 S2 O4 Na3 -5.22(19) . 2_656
C3 S2 O4 Na3 -121.05(16) . 2_656
Na3 S2 O4 Na3 139.1(2) 1_654 2_656
O6 S2 O4 Na3 -16.13(18) . 1_654
O5 S2 O4 Na3 -144.30(14) . 1_654
C3 S2 O4 Na3 99.87(15) . 1_654
Na3 S2 O4 Na3 -139.1(2) 2_656 1_654
O4 S2 O6 Na2 -2.2(2) . 1_654
O5 S2 O6 Na2 126.62(16) . 1_654
C3 S2 O6 Na2 -118.09(17) . 1_654
Na3 S2 O6 Na2 32.7(2) 2_656 1_654
Na3 S2 O6 Na2 -11.07(15) 1_654 1_654
O3W Na1 O7 C7 -91.9(2) . .
O2W Na1 O7 C7 86.9(4) . .
O1W Na1 O7 C7 179.2(2) . .
O4W Na1 O7 C7 8.0(2) . .
Na2 Na1 O7 C7 -89.6(3) . .
Na3 Na1 O7 C7 -137.7(2) . .
Na4 Na1 O7 C7 3.5(3) . .
O7 Na1 O1W Na3 117.59(10) . .
O3W Na1 O1W Na3 14.25(10) . .
O2W Na1 O1W Na3 -76.90(10) . .
O4W Na1 O1W Na3 -125.6(5) . .
Na2 Na1 O1W Na3 -31.35(9) . .
Na4 Na1 O1W Na3 -66.10(12) . .
O8W Na3 O1W Na1 158.4(3) 1_455 .
O7W Na3 O1W Na1 88.1(2) . .
O4 Na3 O1W Na1 -92.03(10) 2_656 .
O4 Na3 O1W Na1 -114.8(15) 1_456 .
O10W Na3 O1W Na1 169.82(17) . .
O5W Na3 O1W Na1 74.2(4) . .
O3W Na3 O1W Na1 -13.49(9) . .
O11W Na3 O1W Na1 70.7(5) . .
Na2 Na3 O1W Na1 35.82(10) . .
S2 Na3 O1W Na1 -102.40(7) 2_656 .
S2 Na3 O1W Na1 53.1(5) 1_456 .
O7 Na1 O2W Na4 -100.6(3) . .
O3W Na1 O2W Na4 78.26(10) . .
O1W Na1 O2W Na4 167.44(10) . .
O4W Na1 O2W Na4 -20.03(10) . .
Na2 Na1 O2W Na4 76.91(11) . .
Na3 Na1 O2W Na4 121.61(10) . .
O7 Na1 O2W Na2 -177.5(3) . .
O3W Na1 O2W Na2 1.36(9) . .
O1W Na1 O2W Na2 90.53(9) . .
O4W Na1 O2W Na2 -96.94(9) . .
Na3 Na1 O2W Na2 44.71(8) . .
Na4 Na1 O2W Na2 -76.91(11) . .
O9W Na4 O2W Na1 -61.2(3) . .
O10W Na4 O2W Na1 -16.9(7) 1_655 .
O3 Na4 O2W Na1 -160.22(11) 1_556 .
O3 Na4 O2W Na1 107.41(9) 2_666 .
O6W Na4 O2W Na1 -75.09(18) . .
O8W Na4 O2W Na1 20.2(7) . .
O4W Na4 O2W Na1 18.89(9) . .
Na2 Na4 O2W Na1 -88.92(10) . .
Na4 Na4 O2W Na1 151.73(12) 2_667 .
Na3 Na4 O2W Na1 7.3(4) 1_655 .
O9W Na4 O2W Na2 27.8(2) . .
O10W Na4 O2W Na2 72.0(7) 1_655 .
O3 Na4 O2W Na2 -71.30(13) 1_556 .
O3 Na4 O2W Na2 -163.67(12) 2_666 .
O6W Na4 O2W Na2 13.82(18) . .
O8W Na4 O2W Na2 109.1(7) . .
O4W Na4 O2W Na2 107.81(10) . .
Na4 Na4 O2W Na2 -119.35(14) 2_667 .
Na1 Na4 O2W Na2 88.92(10) . .
Na3 Na4 O2W Na2 96.2(4) 1_655 .
O12W Na2 O2W Na1 75.2(4) . .
O6W Na2 O2W Na1 79.0(3) . .
O11W Na2 O2W Na1 -110.5(6) . .
O5W Na2 O2W Na1 -102.5(4) . .
O6 Na2 O2W Na1 -101.1(3) 1_456 .
O2 Na2 O2W Na1 158.67(9) 1_556 .
O3W Na2 O2W Na1 -1.27(8) . .
O9W Na2 O2W Na1 81.96(15) . .
O7W Na2 O2W Na1 -80.93(16) . .
Na4 Na2 O2W Na1 99.44(9) . .
Na3 Na2 O2W Na1 -52.04(9) . .
O12W Na2 O2W Na4 -24.2(4) . .
O6W Na2 O2W Na4 -20.4(3) . .
O11W Na2 O2W Na4 150.1(7) . .
O5W Na2 O2W Na4 158.0(4) . .
O6 Na2 O2W Na4 159.5(4) 1_456 .
O2 Na2 O2W Na4 59.23(11) 1_556 .
O3W Na2 O2W Na4 -100.71(11) . .
O9W Na2 O2W Na4 -17.48(15) . .
O7W Na2 O2W Na4 179.63(18) . .
Na3 Na2 O2W Na4 -151.48(11) . .
O7 Na1 O3W Na3 -103.70(10) . .
O2W Na1 O3W Na3 76.60(10) . .
O1W Na1 O3W Na3 -14.88(10) . .
O4W Na1 O3W Na3 158.70(10) . .
Na2 Na1 O3W Na3 77.95(11) . .
Na4 Na1 O3W Na3 116.51(10) . .
O7 Na1 O3W Na2 178.35(8) . .
O2W Na1 O3W Na2 -1.35(9) . .
O1W Na1 O3W Na2 -92.83(9) . .
O4W Na1 O3W Na2 80.76(9) . .
Na3 Na1 O3W Na2 -77.95(11) . .
Na4 Na1 O3W Na2 38.57(8) . .
O8W Na3 O3W Na1 -10.9(9) 1_455 .
O7W Na3 O3W Na1 -69.7(2) . .
O4 Na3 O3W Na1 108.24(10) 2_656 .
O4 Na3 O3W Na1 -171.15(10) 1_456 .
O10W Na3 O3W Na1 34.3(13) . .
O5W Na3 O3W Na1 -79.1(3) . .
O1W Na3 O3W Na1 14.08(9) . .
O11W Na3 O3W Na1 -82.4(4) . .
Na2 Na3 O3W Na1 -91.49(9) . .
S2 Na3 O3W Na1 89.37(7) 2_656 .
S2 Na3 O3W Na1 -152.10(7) 1_456 .
O8W Na3 O3W Na2 80.6(9) 1_455 .
O7W Na3 O3W Na2 21.8(2) . .
O4 Na3 O3W Na2 -160.27(12) 2_656 .
O4 Na3 O3W Na2 -79.66(12) 1_456 .
O10W Na3 O3W Na2 125.7(13) . .
O5W Na3 O3W Na2 12.4(3) . .
O1W Na3 O3W Na2 105.56(11) . .
O11W Na3 O3W Na2 9.0(4) . .
S2 Na3 O3W Na2 -179.14(10) 2_656 .
S2 Na3 O3W Na2 -60.61(9) 1_456 .
O12W Na2 O3W Na1 -124.5(3) . .
O6W Na2 O3W Na1 -99.6(2) . .
O11W Na2 O3W Na1 80.0(7) . .
O5W Na2 O3W Na1 78.4(4) . .
O6 Na2 O3W Na1 156.92(9) 1_456 .
O2 Na2 O3W Na1 -107.4(4) 1_556 .
O2W Na2 O3W Na1 1.31(8) . .
O9W Na2 O3W Na1 -77.73(14) . .
O7W Na2 O3W Na1 80.69(14) . .
Na4 Na2 O3W Na1 -48.43(9) . .
Na3 Na2 O3W Na1 94.31(9) . .
O12W Na2 O3W Na3 141.2(3) . .
O6W Na2 O3W Na3 166.1(3) . .
O11W Na2 O3W Na3 -14.3(7) . .
O5W Na2 O3W Na3 -15.9(4) . .
O6 Na2 O3W Na3 62.61(11) 1_456 .
O2 Na2 O3W Na3 158.3(4) 1_556 .
O2W Na2 O3W Na3 -93.00(10) . .
O9W Na2 O3W Na3 -172.04(16) . .
O7W Na2 O3W Na3 -13.62(15) . .
Na4 Na2 O3W Na3 -142.74(11) . .
O7 Na1 O4W Na4 -175.88(9) . .
O3W Na1 O4W Na4 -71.53(9) . .
O2W Na1 O4W Na4 18.48(9) . .
O1W Na1 O4W Na4 67.8(5) . .
Na2 Na1 O4W Na4 -26.62(9) . .
Na3 Na1 O4W Na4 -49.08(14) . .
O9W Na4 O4W Na1 84.5(2) . .
O10W Na4 O4W Na1 148.4(3) 1_655 .
O3 Na4 O4W Na1 157.2(7) 1_556 .
O3 Na4 O4W Na1 -95.87(9) 2_666 .
O2W Na4 O4W Na1 -18.47(9) . .
O6W Na4 O4W Na1 64.25(17) . .
O8W Na4 O4W Na1 161.89(15) . .
Na2 Na4 O4W Na1 30.93(10) . .
Na4 Na4 O4W Na1 -106.56(19) 2_667 .
Na3 Na4 O4W Na1 157.65(8) 1_655 .
O12W Na2 O5W O7W -85.9(18) . .
O6W Na2 O5W O7W 129(12) . .
O11W Na2 O5W O7W -163(7) . .
O6 Na2 O5W O7W -90.2(10) 1_456 .
O2 Na2 O5W O7W -171.7(9) 1_556 .
O2W Na2 O5W O7W 89.2(10) . .
O3W Na2 O5W O7W 6.2(11) . .
O9W Na2 O5W O7W 100.1(11) . .
Na4 Na2 O5W O7W 109.8(9) . .
Na3 Na2 O5W O7W -9.6(7) . .
O12W Na2 O5W Na3 -76.3(14) . .
O6W Na2 O5W Na3 139(12) . .
O11W Na2 O5W Na3 -154(7) . .
O6 Na2 O5W Na3 -80.6(3) 1_456 .
O2 Na2 O5W Na3 -162.1(3) 1_556 .
O2W Na2 O5W Na3 98.8(4) . .
O3W Na2 O5W Na3 15.8(4) . .
O9W Na2 O5W Na3 109.7(9) . .
O7W Na2 O5W Na3 9.6(7) . .
Na4 Na2 O5W Na3 119.4(3) . .
O8W Na3 O5W O7W -18.2(13) 1_455 .
O4 Na3 O5W O7W 173.1(10) 2_656 .
O4 Na3 O5W O7W -117.6(14) 1_456 .
O10W Na3 O5W O7W -27.1(14) . .
O3W Na3 O5W O7W 144.0(14) . .
O1W Na3 O5W O7W 61.6(14) . .
O11W Na3 O5W O7W -168(11) . .
Na2 Na3 O5W O7W 159.7(17) . .
S2 Na3 O5W O7W 77(2) 2_656 .
S2 Na3 O5W O7W -124.0(14) 1_456 .
O8W Na3 O5W Na2 -177.9(5) 1_455 .
O7W Na3 O5W Na2 -159.7(17) . .
O4 Na3 O5W Na2 13.4(17) 2_656 .
O4 Na3 O5W Na2 82.8(4) 1_456 .
O10W Na3 O5W Na2 173.2(4) . .
O3W Na3 O5W Na2 -15.7(4) . .
O1W Na3 O5W Na2 -98.1(4) . .
O11W Na3 O5W Na2 32(10) . .
S2 Na3 O5W Na2 -82.7(17) 2_656 .
S2 Na3 O5W Na2 76.3(4) 1_456 .
O11W Na2 O6W O12W 94(4) . .
O5W Na2 O6W O12W 148(12) . .
O6 Na2 O6W O12W 7.6(10) 1_456 .
O2 Na2 O6W O12W 88.4(10) 1_556 .
O2W Na2 O6W O12W -172.4(9) . .
O3W Na2 O6W O12W -88.8(10) . .
O9W Na2 O6W O12W 179.8(15) . .
O7W Na2 O6W O12W -88.0(13) . .
Na4 Na2 O6W O12W 167.8(11) . .
Na3 Na2 O6W O12W -74.6(10) . .
O12W Na2 O6W O9W -179.8(15) . .
O11W Na2 O6W O9W -86(4) . .
O5W Na2 O6W O9W -32(13) . .
O6 Na2 O6W O9W -172.2(6) 1_456 .
O2 Na2 O6W O9W -91.4(7) 1_556 .
O2W Na2 O6W O9W 7.8(7) . .
O3W Na2 O6W O9W 91.4(7) . .
O7W Na2 O6W O9W 92.2(11) . .
Na4 Na2 O6W O9W -12.0(5) . .
Na3 Na2 O6W O9W 105.6(7) . .
O12W Na2 O6W Na4 -167.8(11) . .
O11W Na2 O6W Na4 -74(4) . .
O5W Na2 O6W Na4 -20(13) . .
O6 Na2 O6W Na4 -160.19(17) 1_456 .
O2 Na2 O6W Na4 -79.5(2) 1_556 .
O2W Na2 O6W Na4 19.8(2) . .
O3W Na2 O6W Na4 103.4(2) . .
O9W Na2 O6W Na4 12.0(5) . .
O7W Na2 O6W Na4 104.2(8) . .
Na3 Na2 O6W Na4 117.5(3) . .
O9W Na4 O6W O12W 150(4) . .
O10W Na4 O6W O12W 131(4) 1_655 .
O3 Na4 O6W O12W 45(4) 1_556 .
O3 Na4 O6W O12W -61(4) 2_666 .
O2W Na4 O6W O12W -68(4) . .
O8W Na4 O6W O12W 128(4) . .
O4W Na4 O6W O12W -145(4) . .
Na2 Na4 O6W O12W -48(4) . .
Na4 Na4 O6W O12W 25(4) 2_667 .
Na1 Na4 O6W O12W -108(4) . .
Na3 Na4 O6W O12W 132(4) 1_655 .
O10W Na4 O6W O9W -19.0(7) 1_655 .
O3 Na4 O6W O9W -105.0(7) 1_556 .
O3 Na4 O6W O9W 148.9(7) 2_666 .
O2W Na4 O6W O9W 141.7(7) . .
O8W Na4 O6W O9W -22.2(7) . .
O4W Na4 O6W O9W 64.2(6) . .
Na2 Na4 O6W O9W 161.8(8) . .
Na4 Na4 O6W O9W -125.0(7) 2_667 .
Na1 Na4 O6W O9W 101.9(7) . .
Na3 Na4 O6W O9W -18.9(6) 1_655 .
O9W Na4 O6W Na2 -161.8(8) . .
O10W Na4 O6W Na2 179.2(4) 1_655 .
O3 Na4 O6W Na2 93.2(3) 1_556 .
O3 Na4 O6W Na2 -12.9(8) 2_666 .
O2W Na4 O6W Na2 -20.1(3) . .
O8W Na4 O6W Na2 176.0(3) . .
O4W Na4 O6W Na2 -97.7(3) . .
Na4 Na4 O6W Na2 73.1(4) 2_667 .
Na1 Na4 O6W Na2 -60.0(2) . .
Na3 Na4 O6W Na2 179.2(3) 1_655 .
O8W Na3 O7W O5W 160.7(14) 1_455 .
O4 Na3 O7W O5W -122(7) 2_656 .
O4 Na3 O7W O5W 63.9(14) 1_456 .
O10W Na3 O7W O5W 152.7(14) . .
O3W Na3 O7W O5W -36.8(14) . .
O1W Na3 O7W O5W -118.2(14) . .
O11W Na3 O7W O5W 3(3) . .
Na2 Na3 O7W O5W -15.6(13) . .
S2 Na3 O7W O5W -145.9(13) 2_656 .
S2 Na3 O7W O5W 53.2(14) 1_456 .
O8W Na3 O7W O11W 158.0(16) 1_455 .
O4 Na3 O7W O11W -125(7) 2_656 .
O4 Na3 O7W O11W 61.2(15) 1_456 .
O10W Na3 O7W O11W 150.0(15) . .
O5W Na3 O7W O11W -3(3) . .
O3W Na3 O7W O11W -39.5(15) . .
O1W Na3 O7W O11W -120.9(15) . .
Na2 Na3 O7W O11W -18.3(15) . .
S2 Na3 O7W O11W -148.6(14) 2_656 .
S2 Na3 O7W O11W 50.5(15) 1_456 .
O4 Na3 O7W O8W 77(7) 2_656 1_455
O4 Na3 O7W O8W -96.8(3) 1_456 1_455
O10W Na3 O7W O8W -8.0(3) . 1_455
O5W Na3 O7W O8W -160.7(14) . 1_455
O3W Na3 O7W O8W 162.6(3) . 1_455
O1W Na3 O7W O8W 81.2(3) . 1_455
O11W Na3 O7W O8W -158.0(15) . 1_455
Na2 Na3 O7W O8W -176.2(3) . 1_455
S2 Na3 O7W O8W 53.4(7) 2_656 1_455
S2 Na3 O7W O8W -107.5(3) 1_456 1_455
O8W Na3 O7W Na2 176.2(3) 1_455 .
O4 Na3 O7W Na2 -106(7) 2_656 .
O4 Na3 O7W Na2 79.5(2) 1_456 .
O10W Na3 O7W Na2 168.3(2) . .
O5W Na3 O7W Na2 15.6(13) . .
O3W Na3 O7W Na2 -21.2(2) . .
O1W Na3 O7W Na2 -102.59(17) . .
O11W Na3 O7W Na2 18.3(15) . .
S2 Na3 O7W Na2 -130.3(6) 2_656 .
S2 Na3 O7W Na2 68.75(16) 1_456 .
O12W Na2 O7W O5W 133.1(12) . .
O6W Na2 O7W O5W -174.6(13) . .
O11W Na2 O7W O5W 5(2) . .
O6 Na2 O7W O5W 85.2(11) 1_456 .
O2 Na2 O7W O5W 9.6(11) 1_556 .
O2W Na2 O7W O5W -86.4(11) . .
O3W Na2 O7W O5W -173.7(11) . .
O9W Na2 O7W O5W -123.7(11) . .
Na4 Na2 O7W O5W -86.0(11) . .
Na3 Na2 O7W O5W 165.2(11) . .
O12W Na2 O7W O11W 128.2(15) . .
O6W Na2 O7W O11W -179.4(16) . .
O5W Na2 O7W O11W -5(2) . .
O6 Na2 O7W O11W 80.3(14) 1_456 .
O2 Na2 O7W O11W 4.7(14) 1_556 .
O2W Na2 O7W O11W -91.3(14) . .
O3W Na2 O7W O11W -178.6(14) . .
O9W Na2 O7W O11W -128.6(14) . .
Na4 Na2 O7W O11W -90.9(14) . .
Na3 Na2 O7W O11W 160.4(15) . .
O12W Na2 O7W Na3 -32.2(7) . .
O6W Na2 O7W Na3 20.2(10) . .
O11W Na2 O7W Na3 -160.4(14) . .
O5W Na2 O7W Na3 -165.2(11) . .
O6 Na2 O7W Na3 -80.0(2) 1_456 .
O2 Na2 O7W Na3 -155.6(2) 1_556 .
O2W Na2 O7W Na3 108.4(3) . .
O3W Na2 O7W Na3 21.0(2) . .
O9W Na2 O7W Na3 71.0(5) . .
Na4 Na2 O7W Na3 108.7(3) . .
O12W Na2 O7W O8W -26.4(10) . 1_455
O6W Na2 O7W O8W 26.0(13) . 1_455
O11W Na2 O7W O8W -154.6(16) . 1_455
O5W Na2 O7W O8W -159.4(13) . 1_455
O6 Na2 O7W O8W -74.2(7) 1_456 1_455
O2 Na2 O7W O8W -149.8(6) 1_556 1_455
O2W Na2 O7W O8W 114.2(7) . 1_455
O3W Na2 O7W O8W 26.8(7) . 1_455
O9W Na2 O7W O8W 76.8(8) . 1_455
Na4 Na2 O7W O8W 114.5(6) . 1_455
Na3 Na2 O7W O8W 5.8(5) . 1_455
O9W Na4 O8W O10W 5.2(10) . 1_655
O3 Na4 O8W O10W 100.8(11) 1_556 1_655
O3 Na4 O8W O10W -163.2(10) 2_666 1_655
O2W Na4 O8W O10W -79.5(13) . 1_655
O6W Na4 O8W O10W 13.7(11) . 1_655
O4W Na4 O8W O10W -78.3(10) . 1_655
Na2 Na4 O8W O10W 16.6(11) . 1_655
Na4 Na4 O8W O10W 148.6(11) 2_667 1_655
Na1 Na4 O8W O10W -63.9(11) . 1_655
Na3 Na4 O8W O10W -24.9(14) 1_655 1_655
O9W Na4 O8W Na3 30.1(15) . 1_655
O10W Na4 O8W Na3 24.9(14) 1_655 1_655
O3 Na4 O8W Na3 125.8(15) 1_556 1_655
O3 Na4 O8W Na3 -138.3(15) 2_666 1_655
O2W Na4 O8W Na3 -54.6(19) . 1_655
O6W Na4 O8W Na3 38.6(16) . 1_655
O4W Na4 O8W Na3 -53.4(15) . 1_655
Na2 Na4 O8W Na3 41.6(16) . 1_655
Na4 Na4 O8W Na3 173.5(15) 2_667 1_655
Na1 Na4 O8W Na3 -39.0(16) . 1_655
O9W Na4 O8W O7W -128.3(5) . 1_655
O10W Na4 O8W O7W -133.4(13) 1_655 1_655
O3 Na4 O8W O7W -32.6(5) 1_556 1_655
O3 Na4 O8W O7W 63.3(5) 2_666 1_655
O2W Na4 O8W O7W 147.0(6) . 1_655
O6W Na4 O8W O7W -119.8(5) . 1_655
O4W Na4 O8W O7W 148.3(5) . 1_655
Na2 Na4 O8W O7W -116.8(5) . 1_655
Na4 Na4 O8W O7W 15.1(5) 2_667 1_655
Na1 Na4 O8W O7W 162.7(4) . 1_655
Na3 Na4 O8W O7W -158.4(19) 1_655 1_655
O10W Na4 O9W O6W 158.8(7) 1_655 .
O3 Na4 O9W O6W 75.4(6) 1_556 .
O3 Na4 O9W O6W -116.9(13) 2_666 .
O2W Na4 O9W O6W -38.8(7) . .
O8W Na4 O9W O6W 157.4(7) . .
O4W Na4 O9W O6W -115.0(6) . .
Na2 Na4 O9W O6W -12.1(5) . .
Na4 Na4 O9W O6W 78.4(8) 2_667 .
Na1 Na4 O9W O6W -73.5(6) . .
Na3 Na4 O9W O6W 160.2(7) 1_655 .
O3 Na4 O9W O10W -83.4(3) 1_556 1_655
O3 Na4 O9W O10W 84.3(13) 2_666 1_655
O2W Na4 O9W O10W 162.4(3) . 1_655
O6W Na4 O9W O10W -158.8(7) . 1_655
O8W Na4 O9W O10W -1.4(3) . 1_655
O4W Na4 O9W O10W 86.3(3) . 1_655
Na2 Na4 O9W O10W -170.9(3) . 1_655
Na4 Na4 O9W O10W -80.4(5) 2_667 1_655
Na1 Na4 O9W O10W 127.7(3) . 1_655
Na3 Na4 O9W O10W 1.4(2) 1_655 1_655
O10W Na4 O9W Na2 170.9(3) 1_655 .
O3 Na4 O9W Na2 87.46(17) 1_556 .
O3 Na4 O9W Na2 -104.8(13) 2_666 .
O2W Na4 O9W Na2 -26.7(2) . .
O6W Na4 O9W Na2 12.1(5) . .
O8W Na4 O9W Na2 169.5(2) . .
O4W Na4 O9W Na2 -102.88(17) . .
Na4 Na4 O9W Na2 90.5(4) 2_667 .
Na1 Na4 O9W Na2 -61.46(14) . .
Na3 Na4 O9W Na2 172.2(2) 1_655 .
O12W Na2 O9W O6W 0.1(9) . .
O11W Na2 O9W O6W 156.5(18) . .
O5W Na2 O9W O6W 176.9(12) . .
O6 Na2 O9W O6W 9.4(8) 1_456 .
O2 Na2 O9W O6W 84.2(7) 1_556 .
O2W Na2 O9W O6W -172.2(7) . .
O3W Na2 O9W O6W -85.5(7) . .
O7W Na2 O9W O6W -134.8(8) . .
Na4 Na2 O9W O6W 161.8(8) . .
Na3 Na2 O9W O6W -93.9(7) . .
O12W Na2 O9W Na4 -161.6(5) . .
O6W Na2 O9W Na4 -161.8(8) . .
O11W Na2 O9W Na4 -5.3(17) . .
O5W Na2 O9W Na4 15.2(12) . .
O6 Na2 O9W Na4 -152.4(2) 1_456 .
O2 Na2 O9W Na4 -77.5(2) 1_556 .
O2W Na2 O9W Na4 26.1(2) . .
O3W Na2 O9W Na4 112.7(2) . .
O7W Na2 O9W Na4 63.4(5) . .
Na3 Na2 O9W Na4 104.3(3) . .
O12W Na2 O9W O10W -145.6(9) . 1_655
O6W Na2 O9W O10W -145.8(12) . 1_655
O11W Na2 O9W O10W 10.7(19) . 1_655
O5W Na2 O9W O10W 31.2(14) . 1_655
O6 Na2 O9W O10W -136.4(7) 1_456 1_655
O2 Na2 O9W O10W -61.5(7) 1_556 1_655
O2W Na2 O9W O10W 42.1(7) . 1_655
O3W Na2 O9W O10W 128.8(7) . 1_655
O7W Na2 O9W O10W 79.4(9) . 1_655
Na4 Na2 O9W O10W 16.0(6) . 1_655
Na3 Na2 O9W O10W 120.4(7) . 1_655
O7W Na3 O10W O8W 32.3(11) . 1_455
O4 Na3 O10W O8W -145.6(11) 2_656 1_455
O4 Na3 O10W O8W 131.9(11) 1_456 1_455
O5W Na3 O10W O8W 39.5(11) . 1_455
O3W Na3 O10W O8W -73.2(17) . 1_455
O1W Na3 O10W O8W -53.2(11) . 1_455
O11W Na3 O10W O8W 42.4(12) . 1_455
Na2 Na3 O10W O8W 45.3(11) . 1_455
S2 Na3 O10W O8W -128.3(11) 2_656 1_455
S2 Na3 O10W O8W 113.2(11) 1_456 1_455
O8W Na3 O10W Na4 22.4(13) 1_455 1_455
O7W Na3 O10W Na4 54.6(14) . 1_455
O4 Na3 O10W Na4 -123.3(13) 2_656 1_455
O4 Na3 O10W Na4 154.3(14) 1_456 1_455
O5W Na3 O10W Na4 61.9(14) . 1_455
O3W Na3 O10W Na4 -51(2) . 1_455
O1W Na3 O10W Na4 -30.8(14) . 1_455
O11W Na3 O10W Na4 64.8(14) . 1_455
Na2 Na3 O10W Na4 67.7(14) . 1_455
S2 Na3 O10W Na4 -105.9(14) 2_656 1_455
S2 Na3 O10W Na4 135.6(13) 1_456 1_455
O8W Na3 O10W O9W -168.0(14) 1_455 1_455
O7W Na3 O10W O9W -135.7(6) . 1_455
O4 Na3 O10W O9W 46.4(6) 2_656 1_455
O4 Na3 O10W O9W -36.1(5) 1_456 1_455
O5W Na3 O10W O9W -128.5(6) . 1_455
O3W Na3 O10W O9W 118.8(12) . 1_455
O1W Na3 O10W O9W 138.8(5) . 1_455
O11W Na3 O10W O9W -125.6(7) . 1_455
Na2 Na3 O10W O9W -122.6(5) . 1_455
S2 Na3 O10W O9W 63.7(5) 2_656 1_455
S2 Na3 O10W O9W -54.8(6) 1_456 1_455
O12W Na2 O11W O7W -107.6(17) . .
O6W Na2 O11W O7W 179(3) . .
O5W Na2 O11W O7W 12(5) . .
O6 Na2 O11W O7W -92.6(12) 1_456 .
O2 Na2 O11W O7W -176.0(12) 1_556 .
O2W Na2 O11W O7W 83.3(12) . .
O3W Na2 O11W O7W 1.4(14) . .
O9W Na2 O11W O7W 114.5(15) . .
Na4 Na2 O11W O7W 111.1(11) . .
Na3 Na2 O11W O7W -11.5(8) . .
O12W Na2 O11W Na3 -96.0(15) . .
O6W Na2 O11W Na3 -170(4) . .
O5W Na2 O11W Na3 24(6) . .
O6 Na2 O11W Na3 -81.1(4) 1_456 .
O2 Na2 O11W Na3 -164.4(4) 1_556 .
O2W Na2 O11W Na3 94.9(4) . .
O3W Na2 O11W Na3 13.0(6) . .
O9W Na2 O11W Na3 126.0(13) . .
O7W Na2 O11W Na3 11.5(9) . .
Na4 Na2 O11W Na3 122.6(4) . .
O8W Na3 O11W O7W -20.6(15) 1_455 .
O4 Na3 O11W O7W 174.8(8) 2_656 .
O4 Na3 O11W O7W -120.2(15) 1_456 .
O10W Na3 O11W O7W -30.1(15) . .
O5W Na3 O11W O7W 9(9) . .
O3W Na3 O11W O7W 141.2(15) . .
O1W Na3 O11W O7W 59.3(15) . .
Na2 Na3 O11W O7W 154(2) . .
S2 Na3 O11W O7W 95(3) 2_656 .
S2 Na3 O11W O7W -125.5(16) 1_456 .
O8W Na3 O11W Na2 -174.3(7) 1_455 .
O7W Na3 O11W Na2 -154(2) . .
O4 Na3 O11W Na2 21(2) 2_656 .
O4 Na3 O11W Na2 86.1(6) 1_456 .
O10W Na3 O11W Na2 176.3(6) . .
O5W Na3 O11W Na2 -144(11) . .
O3W Na3 O11W Na2 -12.5(6) . .
O1W Na3 O11W Na2 -94.4(6) . .
S2 Na3 O11W Na2 -58(2) 2_656 .
S2 Na3 O11W Na2 80.8(6) 1_456 .
O11W Na2 O12W O6W -157.9(16) . .
O5W Na2 O12W O6W -176.8(12) . .
O6 Na2 O12W O6W -172.5(10) 1_456 .
O2 Na2 O12W O6W -86.5(10) 1_556 .
O2W Na2 O12W O6W 9.1(11) . .
O3W Na2 O12W O6W 87.4(10) . .
O9W Na2 O12W O6W -0.1(8) . .
O7W Na2 O12W O6W 140.0(9) . .
Na4 Na2 O12W O6W -9.9(9) . .
Na3 Na2 O12W O6W 121.7(9) . .
C8 N1 N2 C9 -174.2(2) . .
O2 S1 C1 C2 95.95(19) . .
O1 S1 C1 C2 -140.77(18) . .
O3 S1 C1 C2 -22.6(2) . .
O2 S1 C1 C8A -90.0(2) . .
O1 S1 C1 C8A 33.3(2) . .
O3 S1 C1 C8A 151.5(2) . .
C8A C1 C2 C3 -2.5(4) . .
S1 C1 C2 C3 172.07(18) . .
C1 C2 C3 C4 -2.9(4) . .
C1 C2 C3 S2 -177.08(18) . .
O4 S2 C3 C4 161.04(19) . .
O6 S2 C3 C4 -78.2(2) . .
O5 S2 C3 C4 40.7(2) . .
Na3 S2 C3 C4 128.49(18) 2_656 .
Na3 S2 C3 C4 -164.32(18) 1_654 .
O4 S2 C3 C2 -24.7(2) . .
O6 S2 C3 C2 96.0(2) . .
O5 S2 C3 C2 -145.08(19) . .
Na3 S2 C3 C2 -57.3(2) 2_656 .
Na3 S2 C3 C2 9.9(2) 1_654 .
C2 C3 C4 C4A 3.6(3) . .
S2 C3 C4 C4A 177.82(18) . .
C3 C4 C4A C8A 0.9(3) . .
C3 C4 C4A C5 -178.6(2) . .
C4 C4A C5 C6 178.2(2) . .
C8A C4A C5 C6 -1.3(4) . .
C4A C5 C6 C7 3.1(4) . .
Na1 O7 C7 C6 36.3(3) . .
Na1 O7 C7 C8 -147.42(18) . .
C5 C6 C7 O7 178.8(2) . .
C5 C6 C7 C8 2.4(3) . .
N2 N1 C8 C7 9.0(3) . .
N2 N1 C8 C8A 179.8(2) . .
O7 C7 C8 N1 -15.8(4) . .
C6 C7 C8 N1 160.5(2) . .
O7 C7 C8 C8A 173.8(2) . .
C6 C7 C8 C8A -9.8(3) . .
C2 C1 C8A C4A 6.8(3) . .
S1 C1 C8A C4A -166.89(18) . .
C2 C1 C8A C8 -174.0(2) . .
S1 C1 C8A C8 12.3(4) . .
C4 C4A C8A C1 -6.1(3) . .
C5 C4A C8A C1 173.5(2) . .
C4 C4A C8A C8 174.6(2) . .
C5 C4A C8A C8 -5.8(3) . .
N1 C8 C8A C1 21.1(3) . .
C7 C8 C8A C1 -167.9(2) . .
N1 C8 C8A C4A -159.6(2) . .
C7 C8 C8A C4A 11.3(3) . .
N1 N2 C9 C10 3.2(3) . .
N1 N2 C9 C14 -176.6(2) . .
C14 C9 C10 C11 0.9(4) . .
N2 C9 C10 C11 -178.9(2) . .
C9 C10 C11 C12 -0.1(4) . .
C10 C11 C12 C13 -0.7(4) . .
C11 C12 C13 C14 0.9(4) . .
C12 C13 C14 C9 -0.2(4) . .
C10 C9 C14 C13 -0.7(4) . .
N2 C9 C14 C13 179.1(2) . .
